data_7232538
loop_
_publ_author_name
'Carvalho, Paulo S.'
'Diniz, Luan F.'
'Tenorio, Juan C.'
'Souza, Matheus S.'
'Franco, Chris H. J.'
'Rial, Rafael C.'
'Warszawski de Oliveira, Karla Regina'
'Nazario, Carlos E. D.'
'Ellena, Javier'

_publ_section_title
;
 Pharmaceutical paroxetine-based organic salts of carboxylic acids with
 optimized properties: the identification and characterization of
 potential novel API solid forms
;
_journal_issue 24
_journal_name_full CrystEngComm
_journal_page_first 3668
_journal_paper_doi 10.1039/C8CE02076K
_journal_volume 21
_journal_year 2019
_chemical_absolute_configuration ad
_chemical_formula_moiety 'C19 H21 F N O3, C4 H3 O4'
_chemical_formula_sum 'C23 H24 F N O7'
_chemical_formula_weight 445.43
_chemical_name_common PRX-FUM
_chemical_name_systematic 'Paroxetine fumarate'
_space_group_crystal_system triclinic
_space_group_IT_number 1
_space_group_name_Hall 'P 1'
_space_group_name_H-M_alt 'P 1'
_symmetry_space_group_name_Hall 'P 1'
_symmetry_space_group_name_H-M 'P 1'
_atom_sites_solution_hydrogens geom
_atom_sites_solution_primary dual
_audit_creation_date 2019-03-10
_audit_creation_method
;
Olex2 1.2
(compiled 2018.05.29 svn.r3508 for OlexSys, GUI svn.r5506)
;
_audit_update_record
;
2019-03-11 deposited with the CCDC.    2019-03-25 downloaded from the CCDC.
;
_cell_angle_alpha 78.672(10)
_cell_angle_beta 82.396(5)
_cell_angle_gamma 85.860(7)
_cell_formula_units_Z 2
_cell_length_a 7.2223(3)
_cell_length_b 7.9950(10)
_cell_length_c 18.538(2)
_cell_measurement_reflns_used 38820
_cell_measurement_temperature 100(2)
_cell_measurement_theta_max 25.242
_cell_measurement_theta_min 2.849
_cell_volume 1039.17(18)
_computing_molecular_graphics 'Olex2 (Dolomanov et al., 2009)'
_computing_publication_material 'Olex2 (Dolomanov et al., 2009)'
_computing_structure_refinement 'ShelXL (Sheldrick, 2015)'
_computing_structure_solution 'ShelXT (Sheldrick, 2015)'
_diffrn_ambient_temperature 100(2)
_diffrn_measured_fraction_theta_full 0.993
_diffrn_measured_fraction_theta_max 0.996
_diffrn_measurement_device_type 'Bruker AXS Enraf-Nonius KappaCCD'
_diffrn_radiation_type MoK\a
_diffrn_radiation_wavelength 0.71073
_diffrn_reflns_av_R_equivalents 0.0383
_diffrn_reflns_av_unetI/netI 0.0412
_diffrn_reflns_Laue_measured_fraction_full 0.993
_diffrn_reflns_Laue_measured_fraction_max 0.996
_diffrn_reflns_limit_h_max 11
_diffrn_reflns_limit_h_min -11
_diffrn_reflns_limit_k_max 12
_diffrn_reflns_limit_k_min -12
_diffrn_reflns_limit_l_max 28
_diffrn_reflns_limit_l_min -28
_diffrn_reflns_number 38812
_diffrn_reflns_point_group_measured_fraction_full 0.991
_diffrn_reflns_point_group_measured_fraction_max 0.980
_diffrn_reflns_theta_full 25.242
_diffrn_reflns_theta_max 33.098
_diffrn_reflns_theta_min 2.849
_exptl_absorpt_coefficient_mu 0.111
_exptl_absorpt_correction_T_max 0.98361
_exptl_absorpt_correction_T_min 0.96640
_exptl_absorpt_correction_type gaussian
_exptl_absorpt_process_details
'P. Coppens in Crystallographic Computing ed F.R. Ahmed, S.R. Hall and C.P. Huber, Copenhagen, Munksgaard, (1970) pp 255-270'
_exptl_crystal_colour 'clear light colourless'
_exptl_crystal_colour_lustre clear
_exptl_crystal_colour_modifier light
_exptl_crystal_colour_primary colourless
_exptl_crystal_density_diffrn 1.424
_exptl_crystal_description prism
_exptl_crystal_F_000 468
_exptl_crystal_size_max 0.38
_exptl_crystal_size_mid 0.27
_exptl_crystal_size_min 0.2
_refine_diff_density_max 0.398
_refine_diff_density_min -0.256
_refine_diff_density_rms 0.050
_refine_ls_abs_structure_details
;
 Flack x determined using 6742 quotients [(I+)-(I-)]/[(I+)+(I-)]
 (Parsons, Flack and Wagner, Acta Cryst. B69 (2013) 249-259).
;
_refine_ls_abs_structure_Flack 0.2(2)
_refine_ls_extinction_method none
_refine_ls_goodness_of_fit_ref 1.048
_refine_ls_hydrogen_treatment constr
_refine_ls_matrix_type full
_refine_ls_number_parameters 579
_refine_ls_number_reflns 15464
_refine_ls_number_restraints 3
_refine_ls_restrained_S_all 1.048
_refine_ls_R_factor_all 0.0432
_refine_ls_R_factor_gt 0.0394
_refine_ls_shift/su_max 0.000
_refine_ls_shift/su_mean 0.000
_refine_ls_structure_factor_coef Fsqd
_refine_ls_weighting_details 'w=1/[\s^2^(Fo^2^)+(0.0612P)^2^+0.1507P] where P=(Fo^2^+2Fc^2^)/3'
_refine_ls_weighting_scheme calc
_refine_ls_wR_factor_gt 0.1026
_refine_ls_wR_factor_ref 0.1061
_reflns_Friedel_coverage 0.968
_reflns_Friedel_fraction_full 0.988
_reflns_Friedel_fraction_max 0.964
_reflns_number_gt 14521
_reflns_number_total 15464
_reflns_threshold_expression 'I > 2\s(I)'
_cod_data_source_file c8ce02076k2.cif
_cod_data_source_block prx-fum
_cod_depositor_comments 'Adding full bibliography for 7232537--7232540.cif.'
_cod_original_cell_volume 1039.16(19)
_cod_database_code 7232538
_shelx_shelxl_version_number 2014/7
_shelx_space_group_comment
;
The symmetry employed for this shelxl refinement is uniquely defined
by the following loop, which should always be used as a source of
symmetry information in preference to the above space-group names.
They are only intended as comments.
;
_shelx_estimated_absorpt_t_max 0.978
_shelx_estimated_absorpt_t_min 0.959
_olex2_refinement_description
;
1. Fixed Uiso
 At 1.2 times of:
  All C(H) groups, All C(H,H) groups, All N(H,H) groups
 At 1.5 times of:
  All O(H) groups
2.a Ternary CH refined with riding coordinates:
 C4A(H4A), C5A(H5A), C4B(H4B), C5B(H5B)
2.b Secondary CH2 refined with riding coordinates:
 N1A(H1Aa,H1Ab), C1A(H1Ac,H1Ad), C2A(H2Aa,H2Ab), C3A(H3Aa,H3Ab), C6A(H6Aa,
 H6Ab), C13A(H13a,H13b), N1B(H1Ba,H1Bb), C1B(H1Bc,H1Bd), C2B(H2Ba,H2Bb),
 C3B(H3Ba,H3Bb), C6B(H6Ba,H6Bb), C13B(H13c,H13d)
2.c Aromatic/amide H refined with riding coordinates:
 C8A(H8A), C9A(H9A), C12A(H12A), C15A(H15A), C16A(H16A), C18A(H18A),
 C19A(H19A), C21A(H21A), C22A(H22A), C8B(H8B), C9B(H9B), C12B(H12B), C15B(H15B),
  C16B(H16B), C18B(H18B), C19B(H19B), C21B(H21B), C22B(H22B)
2.d Idealised tetrahedral OH refined as rotating group:
 O6A(H6A), O6B(H6B)
;
_olex2_submission_special_instructions 'No special instructions were received'

loop_
_space_group_symop_operation_xyz
'x, y, z'

loop_
_atom_site_label
_atom_site_type_symbol
_atom_site_fract_x
_atom_site_fract_y
_atom_site_fract_z
_atom_site_U_iso_or_equiv
_atom_site_adp_type
_atom_site_occupancy
_atom_site_site_symmetry_order
_atom_site_calc_flag
_atom_site_refinement_flags_posn
O1A O 0.9247(2) 0.4848(2) 0.71885(10) 0.0346(4) Uani 1 1 d .
O2A O 1.1945(2) 0.0849(3) 0.96003(8) 0.0355(4) Uani 1 1 d .
O3A O 1.4012(2) 0.2174(2) 0.86248(10) 0.0361(4) Uani 1 1 d .
O4A O 0.48399(16) 0.05891(15) 0.60121(8) 0.0185(2) Uani 1 1 d .
O5A O 0.24117(16) -0.00819(14) 0.55155(7) 0.0152(2) Uani 1 1 d .
O7A O 0.18125(16) 0.63508(14) 0.50992(7) 0.0163(2) Uani 1 1 d .
O6A O 0.36400(17) 0.68368(14) 0.59138(7) 0.0181(2) Uani 1 1 d .
H6A H 0.3320 0.7861 0.5756 0.027 Uiso 1 1 calc GR
N1A N 0.86111(19) 0.98191(18) 0.60844(8) 0.0162(2) Uani 1 1 d .
H1AA H 0.7484 1.0182 0.5926 0.019 Uiso 1 1 calc R
H1AB H 0.9521 1.0173 0.5708 0.019 Uiso 1 1 calc R
C1A C 0.8716(2) 0.79270(19) 0.62814(9) 0.0160(3) Uani 1 1 d .
H1AC H 0.9936 0.7535 0.6459 0.019 Uiso 1 1 calc R
H1AD H 0.8628 0.7444 0.5835 0.019 Uiso 1 1 calc R
C2A C 0.8849(2) 1.0577(2) 0.67349(10) 0.0206(3) Uani 1 1 d .
H2AA H 0.8814 1.1838 0.6592 0.025 Uiso 1 1 calc R
H2AB H 1.0078 1.0190 0.6906 0.025 Uiso 1 1 calc R
C3A C 0.7301(2) 1.0036(2) 0.73546(10) 0.0222(3) Uani 1 1 d .
H3AA H 0.6098 1.0568 0.7201 0.027 Uiso 1 1 calc R
H3AB H 0.7532 1.0474 0.7797 0.027 Uiso 1 1 calc R
C4A C 0.7125(2) 0.8096(2) 0.75680(9) 0.0184(3) Uani 1 1 d .
H4A H 0.8221 0.7600 0.7829 0.022 Uiso 1 1 calc R
C5A C 0.7148(2) 0.72828(19) 0.68803(9) 0.0145(2) Uani 1 1 d .
H5A H 0.5932 0.7603 0.6674 0.017 Uiso 1 1 calc R
C6A C 0.7358(2) 0.5341(2) 0.70663(11) 0.0224(3) Uani 1 1 d .
H6AA H 0.6503 0.4904 0.7517 0.027 Uiso 1 1 calc R
H6AB H 0.7027 0.4850 0.6652 0.027 Uiso 1 1 calc R
C7A C 0.9704(2) 0.3839(2) 0.78317(10) 0.0186(3) Uani 1 1 d .
C8A C 0.8454(2) 0.3065(2) 0.84083(9) 0.0180(3) Uani 1 1 d .
H8A H 0.7149 0.3245 0.8380 0.022 Uiso 1 1 calc R
C9A C 0.9092(2) 0.2015(3) 0.90356(10) 0.0230(3) Uani 1 1 d .
H9A H 0.8240 0.1474 0.9433 0.028 Uiso 1 1 calc R
C10A C 1.0982(2) 0.1799(2) 0.90537(9) 0.0209(3) Uani 1 1 d .
C11A C 1.2216(2) 0.2594(2) 0.84746(10) 0.0212(3) Uani 1 1 d .
C12A C 1.1647(2) 0.3609(2) 0.78535(11) 0.0241(3) Uani 1 1 d .
H12A H 1.2515 0.4131 0.7458 0.029 Uiso 1 1 calc R
C13A C 1.3872(3) 0.1099(3) 0.93381(12) 0.0276(4) Uani 1 1 d .
H13A H 1.4452 0.1635 0.9686 0.033 Uiso 1 1 calc R
H13B H 1.4541 -0.0015 0.9307 0.033 Uiso 1 1 calc R
C14A C 0.5367(2) 0.7688(2) 0.80959(9) 0.0194(3) Uani 1 1 d .
C15A C 0.3631(2) 0.8330(3) 0.78810(10) 0.0231(3) Uani 1 1 d .
H15A H 0.3572 0.9010 0.7402 0.028 Uiso 1 1 calc R
C16A C 0.1994(3) 0.7993(3) 0.83540(11) 0.0261(3) Uani 1 1 d .
H16A H 0.0818 0.8442 0.8208 0.031 Uiso 1 1 calc R
C17A C 0.2119(3) 0.6992(3) 0.90409(11) 0.0261(3) Uani 1 1 d .
C18A C 0.3788(3) 0.6331(3) 0.92780(11) 0.0272(4) Uani 1 1 d .
H18A H 0.3828 0.5642 0.9756 0.033 Uiso 1 1 calc R
C19A C 0.5419(3) 0.6699(3) 0.87998(10) 0.0237(3) Uani 1 1 d .
H19A H 0.6590 0.6267 0.8957 0.028 Uiso 1 1 calc R
C20A C 0.34171(19) 0.09798(17) 0.56969(8) 0.0121(2) Uani 1 1 d .
C21A C 0.2753(2) 0.28125(18) 0.55185(9) 0.0126(2) Uani 1 1 d .
H21A H 0.1749 0.3116 0.5228 0.015 Uiso 1 1 calc R
C22A C 0.3529(2) 0.40269(18) 0.57552(9) 0.0135(2) Uani 1 1 d .
H22A H 0.4508 0.3727 0.6059 0.016 Uiso 1 1 calc R
C23A C 0.2895(2) 0.58444(18) 0.55534(8) 0.0129(2) Uani 1 1 d .
F1A F 0.0506(2) 0.66480(19) 0.94992(8) 0.0376(3) Uani 1 1 d .
O1B O 0.30180(17) 0.39604(17) 0.25893(9) 0.0250(3) Uani 1 1 d .
O2B O 0.64563(19) 0.91604(18) 0.06362(8) 0.0241(3) Uani 1 1 d .
O3B O 0.80627(18) 0.75816(18) 0.15611(8) 0.0237(3) Uani 1 1 d .
O4B O 0.54044(17) 0.85774(16) 0.40843(8) 0.0216(2) Uani 1 1 d .
O5B O 0.78527(16) 0.92600(14) 0.45618(7) 0.0150(2) Uani 1 1 d .
O6B O 0.63914(16) 0.22868(14) 0.42640(7) 0.0151(2) Uani 1 1 d .
H6B H 0.6765 0.1270 0.4404 0.023 Uiso 1 1 calc GR
O7B O 0.86016(18) 0.28221(15) 0.49173(8) 0.0203(2) Uani 1 1 d .
N1B N 0.16682(18) -0.05961(16) 0.40153(7) 0.0139(2) Uani 1 1 d .
H1BA H 0.0491 -0.0694 0.4260 0.017 Uiso 1 1 calc R
H1BB H 0.2487 -0.1022 0.4347 0.017 Uiso 1 1 calc R
C1B C 0.2003(2) 0.12393(19) 0.37220(9) 0.0147(2) Uani 1 1 d .
H1BC H 0.3317 0.1360 0.3493 0.018 Uiso 1 1 calc R
H1BD H 0.1802 0.1875 0.4136 0.018 Uiso 1 1 calc R
C2B C 0.1887(2) -0.1622(2) 0.34183(9) 0.0175(3) Uani 1 1 d .
H2BA H 0.1625 -0.2827 0.3636 0.021 Uiso 1 1 calc R
H2BB H 0.3190 -0.1587 0.3172 0.021 Uiso 1 1 calc R
C3B C 0.0555(2) -0.0919(2) 0.28535(9) 0.0169(3) Uani 1 1 d .
H3BA H -0.0749 -0.1036 0.3094 0.020 Uiso 1 1 calc R
H3BB H 0.0738 -0.1591 0.2452 0.020 Uiso 1 1 calc R
C4B C 0.0876(2) 0.09658(19) 0.25214(8) 0.0144(2) Uani 1 1 d .
H4B H 0.2184 0.1045 0.2266 0.017 Uiso 1 1 calc R
C5B C 0.06985(19) 0.19998(18) 0.31483(8) 0.0132(2) Uani 1 1 d .
H5B H -0.0614 0.1930 0.3401 0.016 Uiso 1 1 calc R
C6B C 0.1079(2) 0.3875(2) 0.28668(9) 0.0166(3) Uani 1 1 d .
H6BA H 0.0301 0.4367 0.2468 0.020 Uiso 1 1 calc R
H6BB H 0.0781 0.4523 0.3274 0.020 Uiso 1 1 calc R
C7B C 0.3657(2) 0.5390(2) 0.21069(9) 0.0164(3) Uani 1 1 d .
C8B C 0.2661(2) 0.6338(2) 0.15652(9) 0.0182(3) Uani 1 1 d .
H8B H 0.1406 0.6083 0.1547 0.022 Uiso 1 1 calc R
C9B C 0.3492(2) 0.7677(2) 0.10403(9) 0.0196(3) Uani 1 1 d .
H9B H 0.2815 0.8356 0.0673 0.023 Uiso 1 1 calc R
C10B C 0.5320(2) 0.7956(2) 0.10827(9) 0.0177(3) Uani 1 1 d .
C11B C 0.6289(2) 0.7015(2) 0.16337(9) 0.0172(3) Uani 1 1 d .
C12B C 0.5503(2) 0.5738(2) 0.21642(10) 0.0189(3) Uani 1 1 d .
H12B H 0.6169 0.5122 0.2549 0.023 Uiso 1 1 calc R
C13B C 0.8288(2) 0.8663(2) 0.08417(11) 0.0228(3) Uani 1 1 d .
H13C H 0.8970 0.9684 0.0857 0.027 Uiso 1 1 calc R
H13D H 0.9009 0.8039 0.0477 0.027 Uiso 1 1 calc R
C14B C -0.0430(2) 0.1676(2) 0.19547(8) 0.0160(3) Uani 1 1 d .
C15B C -0.2356(2) 0.1472(2) 0.21141(10) 0.0202(3) Uani 1 1 d .
H15B H -0.2851 0.0875 0.2587 0.024 Uiso 1 1 calc R
C16B C -0.3554(3) 0.2131(3) 0.15899(11) 0.0244(3) Uani 1 1 d .
H16B H -0.4860 0.1974 0.1696 0.029 Uiso 1 1 calc R
C17B C -0.2809(3) 0.3015(2) 0.09147(11) 0.0248(3) Uani 1 1 d .
C18B C -0.0935(3) 0.3281(2) 0.07354(10) 0.0243(3) Uani 1 1 d .
H18B H -0.0464 0.3914 0.0266 0.029 Uiso 1 1 calc R
C19B C 0.0256(2) 0.2592(2) 0.12629(9) 0.0198(3) Uani 1 1 d .
H19B H 0.1560 0.2750 0.1149 0.024 Uiso 1 1 calc R
C20B C 0.68428(19) 0.81862(18) 0.43808(8) 0.0127(2) Uani 1 1 d .
C21B C 0.7536(2) 0.63546(18) 0.45448(9) 0.0133(2) Uani 1 1 d .
H21B H 0.8635 0.6068 0.4782 0.016 Uiso 1 1 calc R
C22B C 0.6650(2) 0.51216(18) 0.43661(9) 0.0135(2) Uani 1 1 d .
H22B H 0.5569 0.5408 0.4117 0.016 Uiso 1 1 calc R
C23B C 0.7318(2) 0.33037(18) 0.45486(8) 0.0131(2) Uani 1 1 d .
F1B F -0.3984(2) 0.3651(2) 0.04022(8) 0.0381(3) Uani 1 1 d .

loop_
_atom_site_aniso_label
_atom_site_aniso_U_11
_atom_site_aniso_U_22
_atom_site_aniso_U_33
_atom_site_aniso_U_23
_atom_site_aniso_U_13
_atom_site_aniso_U_12
O1A 0.0165(6) 0.0352(8) 0.0386(8) 0.0192(6) 0.0011(5) 0.0088(5)
O2A 0.0173(6) 0.0617(11) 0.0219(6) 0.0073(7) -0.0062(5) 0.0015(6)
O3A 0.0126(5) 0.0502(10) 0.0388(8) 0.0099(7) -0.0054(5) -0.0013(6)
O4A 0.0146(5) 0.0122(5) 0.0297(6) -0.0031(4) -0.0097(4) 0.0023(4)
O5A 0.0139(4) 0.0093(4) 0.0239(5) -0.0050(4) -0.0052(4) -0.0001(3)
O7A 0.0169(5) 0.0112(4) 0.0218(5) -0.0021(4) -0.0082(4) 0.0007(4)
O6A 0.0209(5) 0.0093(4) 0.0274(6) -0.0058(4) -0.0121(5) 0.0010(4)
N1A 0.0150(5) 0.0156(6) 0.0180(6) -0.0028(4) -0.0031(4) 0.0010(4)
C1A 0.0172(6) 0.0136(6) 0.0168(6) -0.0029(5) -0.0026(5) 0.0023(5)
C2A 0.0167(6) 0.0215(7) 0.0261(8) -0.0103(6) -0.0009(6) -0.0044(5)
C3A 0.0183(7) 0.0270(8) 0.0243(8) -0.0133(6) 0.0010(6) -0.0052(6)
C4A 0.0130(6) 0.0273(8) 0.0160(6) -0.0056(5) -0.0037(5) -0.0011(5)
C5A 0.0123(5) 0.0157(6) 0.0159(6) -0.0024(5) -0.0046(5) 0.0007(5)
C6A 0.0173(7) 0.0161(7) 0.0312(9) 0.0023(6) -0.0052(6) 0.0020(5)
C7A 0.0150(6) 0.0146(6) 0.0242(7) -0.0004(5) -0.0013(5) 0.0015(5)
C8A 0.0123(6) 0.0205(7) 0.0209(7) -0.0038(5) -0.0016(5) -0.0003(5)
C9A 0.0147(6) 0.0353(9) 0.0173(7) -0.0010(6) -0.0002(5) -0.0031(6)
C10A 0.0156(6) 0.0302(8) 0.0166(7) -0.0036(6) -0.0033(5) -0.0003(6)
C11A 0.0117(6) 0.0244(8) 0.0265(8) -0.0027(6) -0.0020(5) -0.0005(5)
C12A 0.0131(6) 0.0228(8) 0.0310(9) 0.0048(6) 0.0014(6) 0.0004(5)
C13A 0.0165(7) 0.0387(10) 0.0275(8) -0.0039(7) -0.0078(6) 0.0016(7)
C14A 0.0150(6) 0.0278(8) 0.0153(6) -0.0038(6) -0.0023(5) -0.0007(6)
C15A 0.0153(7) 0.0330(9) 0.0194(7) -0.0001(6) -0.0030(5) -0.0024(6)
C16A 0.0159(7) 0.0354(10) 0.0251(8) -0.0025(7) 0.0005(6) -0.0030(6)
C17A 0.0249(8) 0.0263(8) 0.0242(8) -0.0036(6) 0.0072(6) -0.0030(6)
C18A 0.0325(9) 0.0269(8) 0.0181(7) -0.0005(6) 0.0036(6) 0.0042(7)
C19A 0.0243(8) 0.0286(8) 0.0166(7) -0.0036(6) -0.0017(6) 0.0049(6)
C20A 0.0109(5) 0.0090(5) 0.0161(6) -0.0024(4) -0.0015(4) 0.0007(4)
C21A 0.0115(5) 0.0087(5) 0.0184(6) -0.0034(4) -0.0036(4) 0.0003(4)
C22A 0.0133(6) 0.0090(5) 0.0190(6) -0.0029(5) -0.0055(5) 0.0014(4)
C23A 0.0121(5) 0.0088(5) 0.0182(6) -0.0031(5) -0.0031(5) -0.0003(4)
F1A 0.0316(7) 0.0393(7) 0.0352(7) -0.0026(5) 0.0168(5) -0.0063(5)
O1B 0.0113(5) 0.0190(6) 0.0383(7) 0.0089(5) -0.0010(5) -0.0012(4)
O2B 0.0198(6) 0.0268(6) 0.0233(6) 0.0040(5) -0.0025(5) -0.0089(5)
O3B 0.0147(5) 0.0252(6) 0.0294(6) 0.0024(5) -0.0042(4) -0.0065(4)
O4B 0.0155(5) 0.0142(5) 0.0374(7) -0.0055(5) -0.0125(5) 0.0029(4)
O5B 0.0135(4) 0.0099(4) 0.0230(5) -0.0049(4) -0.0041(4) -0.0003(3)
O6B 0.0146(5) 0.0096(4) 0.0228(5) -0.0049(4) -0.0059(4) 0.0002(4)
O7B 0.0187(5) 0.0119(5) 0.0320(6) -0.0026(4) -0.0124(5) 0.0007(4)
N1B 0.0133(5) 0.0129(5) 0.0161(5) -0.0023(4) -0.0048(4) 0.0003(4)
C1B 0.0148(6) 0.0126(6) 0.0172(6) -0.0022(5) -0.0049(5) -0.0016(5)
C2B 0.0188(6) 0.0142(6) 0.0212(7) -0.0060(5) -0.0065(5) 0.0028(5)
C3B 0.0187(6) 0.0159(6) 0.0179(6) -0.0053(5) -0.0062(5) 0.0015(5)
C4B 0.0125(5) 0.0174(6) 0.0132(6) -0.0027(5) -0.0020(4) 0.0006(5)
C5B 0.0112(5) 0.0133(6) 0.0146(6) -0.0019(5) -0.0015(4) 0.0001(4)
C6B 0.0132(6) 0.0140(6) 0.0213(7) -0.0003(5) -0.0016(5) -0.0013(5)
C7B 0.0126(6) 0.0135(6) 0.0215(7) -0.0002(5) -0.0007(5) -0.0010(5)
C8B 0.0136(6) 0.0197(7) 0.0207(7) -0.0009(5) -0.0032(5) -0.0021(5)
C9B 0.0172(6) 0.0229(7) 0.0179(7) 0.0005(5) -0.0043(5) -0.0036(5)
C10B 0.0171(6) 0.0185(7) 0.0171(6) -0.0013(5) -0.0015(5) -0.0040(5)
C11B 0.0125(6) 0.0176(6) 0.0216(7) -0.0032(5) -0.0025(5) -0.0017(5)
C12B 0.0137(6) 0.0172(6) 0.0244(7) 0.0009(5) -0.0041(5) -0.0011(5)
C13B 0.0178(7) 0.0249(8) 0.0247(8) -0.0024(6) 0.0007(6) -0.0060(6)
C14B 0.0153(6) 0.0183(6) 0.0142(6) -0.0028(5) -0.0026(5) 0.0005(5)
C15B 0.0146(6) 0.0268(8) 0.0183(7) -0.0035(6) -0.0024(5) 0.0026(5)
C16B 0.0174(7) 0.0319(9) 0.0248(8) -0.0074(7) -0.0068(6) 0.0057(6)
C17B 0.0287(8) 0.0240(8) 0.0239(8) -0.0054(6) -0.0142(7) 0.0073(6)
C18B 0.0338(9) 0.0221(8) 0.0168(7) 0.0003(6) -0.0084(6) -0.0014(7)
C19B 0.0216(7) 0.0215(7) 0.0159(6) -0.0005(5) -0.0040(5) -0.0036(6)
C20B 0.0115(5) 0.0090(5) 0.0178(6) -0.0032(4) -0.0015(5) -0.0001(4)
C21B 0.0124(5) 0.0099(5) 0.0181(6) -0.0029(5) -0.0033(5) 0.0007(4)
C22B 0.0122(5) 0.0092(5) 0.0197(6) -0.0031(5) -0.0036(5) 0.0000(4)
C23B 0.0118(5) 0.0095(5) 0.0181(6) -0.0031(5) -0.0020(5) -0.0005(4)
F1B 0.0407(7) 0.0426(8) 0.0334(7) -0.0060(6) -0.0245(6) 0.0149(6)

loop_
_atom_type_symbol
_atom_type_description
_atom_type_scat_dispersion_real
_atom_type_scat_dispersion_imag
_atom_type_scat_source
C C 0.0033 0.0016 'International Tables Vol C Tables 4.2.6.8 and 6.1.1.4'
H H 0.0000 0.0000 'International Tables Vol C Tables 4.2.6.8 and 6.1.1.4'
F F 0.0171 0.0103 'International Tables Vol C Tables 4.2.6.8 and 6.1.1.4'
N N 0.0061 0.0033 'International Tables Vol C Tables 4.2.6.8 and 6.1.1.4'
O O 0.0106 0.0060 'International Tables Vol C Tables 4.2.6.8 and 6.1.1.4'

loop_
_geom_angle_atom_site_label_1
_geom_angle_atom_site_label_2
_geom_angle_atom_site_label_3
_geom_angle
C7A O1A C6A 122.46(15)
C10A O2A C13A 105.10(15)
C11A O3A C13A 106.00(15)
C23A O6A H6A 109.5
H1AA N1A H1AB 108.1
C1A N1A H1AA 109.5
C1A N1A H1AB 109.5
C1A N1A C2A 110.53(13)
C2A N1A H1AA 109.5
C2A N1A H1AB 109.5
N1A C1A H1AC 109.4
N1A C1A H1AD 109.4
N1A C1A C5A 111.05(12)
H1AC C1A H1AD 108.0
C5A C1A H1AC 109.4
C5A C1A H1AD 109.4
N1A C2A H2AA 109.7
N1A C2A H2AB 109.7
N1A C2A C3A 109.70(13)
H2AA C2A H2AB 108.2
C3A C2A H2AA 109.7
C3A C2A H2AB 109.7
C2A C3A H3AA 108.8
C2A C3A H3AB 108.8
C2A C3A C4A 113.75(14)
H3AA C3A H3AB 107.7
C4A C3A H3AA 108.8
C4A C3A H3AB 108.8
C3A C4A H4A 108.1
C3A C4A C5A 111.55(13)
C5A C4A H4A 108.1
C14A C4A C3A 110.04(14)
C14A C4A H4A 108.1
C14A C4A C5A 110.77(13)
C1A C5A C4A 111.75(12)
C1A C5A H5A 108.1
C1A C5A C6A 108.36(13)
C4A C5A H5A 108.1
C6A C5A C4A 112.15(14)
C6A C5A H5A 108.1
O1A C6A C5A 109.10(15)
O1A C6A H6AA 109.9
O1A C6A H6AB 109.9
C5A C6A H6AA 109.9
C5A C6A H6AB 109.9
H6AA C6A H6AB 108.3
O1A C7A C8A 125.75(15)
O1A C7A C12A 112.89(15)
C8A C7A C12A 121.35(16)
C7A C8A H8A 119.7
C7A C8A C9A 120.70(15)
C9A C8A H8A 119.7
C8A C9A H9A 121.2
C10A C9A C8A 117.65(16)
C10A C9A H9A 121.2
O2A C10A C11A 110.26(15)
C9A C10A O2A 128.74(17)
C9A C10A C11A 121.00(16)
O3A C11A C10A 109.69(16)
C12A C11A O3A 127.38(17)
C12A C11A C10A 122.92(16)
C7A C12A H12A 121.8
C11A C12A C7A 116.38(16)
C11A C12A H12A 121.8
O2A C13A H13A 109.9
O2A C13A H13B 109.9
O3A C13A O2A 108.92(14)
O3A C13A H13A 109.9
O3A C13A H13B 109.9
H13A C13A H13B 108.3
C15A C14A C4A 119.68(15)
C19A C14A C4A 121.89(15)
C19A C14A C15A 118.43(16)
C14A C15A H15A 119.4
C16A C15A C14A 121.15(17)
C16A C15A H15A 119.4
C15A C16A H16A 120.9
C17A C16A C15A 118.16(18)
C17A C16A H16A 120.9
C18A C17A C16A 122.92(17)
F1A C17A C16A 117.88(19)
F1A C17A C18A 119.19(18)
C17A C18A H18A 120.9
C17A C18A C19A 118.18(17)
C19A C18A H18A 120.9
C14A C19A H19A 119.4
C18A C19A C14A 121.15(17)
C18A C19A H19A 119.4
O4A C20A O5A 124.83(13)
O4A C20A C21A 119.68(13)
O5A C20A C21A 115.48(12)
C20A C21A H21A 119.1
C22A C21A C20A 121.80(13)
C22A C21A H21A 119.1
C21A C22A H22A 119.4
C21A C22A C23A 121.11(13)
C23A C22A H22A 119.4
O7A C23A O6A 124.16(13)
O7A C23A C22A 123.16(13)
O6A C23A C22A 112.67(13)
C7B O1B C6B 119.90(13)
C10B O2B C13B 104.32(13)
C11B O3B C13B 104.55(13)
C23B O6B H6B 109.5
H1BA N1B H1BB 107.9
C1B N1B H1BA 109.1
C1B N1B H1BB 109.1
C1B N1B C2B 112.30(12)
C2B N1B H1BA 109.1
C2B N1B H1BB 109.1
N1B C1B H1BC 109.4
N1B C1B H1BD 109.4
N1B C1B C5B 111.13(11)
H1BC C1B H1BD 108.0
C5B C1B H1BC 109.4
C5B C1B H1BD 109.4
N1B C2B H2BA 109.6
N1B C2B H2BB 109.6
N1B C2B C3B 110.09(12)
H2BA C2B H2BB 108.2
C3B C2B H2BA 109.6
C3B C2B H2BB 109.6
C2B C3B H3BA 109.4
C2B C3B H3BB 109.4
C2B C3B C4B 111.25(13)
H3BA C3B H3BB 108.0
C4B C3B H3BA 109.4
C4B C3B H3BB 109.4
C3B C4B H4B 107.8
C3B C4B C5B 109.56(12)
C5B C4B H4B 107.8
C14B C4B C3B 111.78(12)
C14B C4B H4B 107.8
C14B C4B C5B 111.78(12)
C1B C5B C4B 110.87(12)
C1B C5B H5B 107.8
C4B C5B H5B 107.8
C6B C5B C1B 109.41(12)
C6B C5B C4B 112.84(12)
C6B C5B H5B 107.8
O1B C6B C5B 107.00(12)
O1B C6B H6BA 110.3
O1B C6B H6BB 110.3
C5B C6B H6BA 110.3
C5B C6B H6BB 110.3
H6BA C6B H6BB 108.6
O1B C7B C8B 124.06(14)
O1B C7B C12B 113.92(14)
C8B C7B C12B 121.80(14)
C7B C8B H8B 119.7
C7B C8B C9B 120.61(14)
C9B C8B H8B 119.7
C8B C9B H9B 121.5
C10B C9B C8B 117.02(15)
C10B C9B H9B 121.5
O2B C10B C11B 109.64(14)
C9B C10B O2B 128.63(15)
C9B C10B C11B 121.70(15)
O3B C11B C10B 109.84(14)
C12B C11B O3B 127.57(15)
C12B C11B C10B 122.58(14)
C7B C12B H12B 121.9
C11B C12B C7B 116.20(15)
C11B C12B H12B 121.9
O2B C13B O3B 107.40(13)
O2B C13B H13C 110.2
O2B C13B H13D 110.2
O3B C13B H13C 110.2
O3B C13B H13D 110.2
H13C C13B H13D 108.5
C15B C14B C4B 121.06(14)
C19B C14B C4B 120.48(14)
C19B C14B C15B 118.43(15)
C14B C15B H15B 119.6
C16B C15B C14B 120.85(16)
C16B C15B H15B 119.6
C15B C16B H16B 120.8
C17B C16B C15B 118.48(17)
C17B C16B H16B 120.8
C18B C17B C16B 123.00(16)
F1B C17B C16B 118.31(18)
F1B C17B C18B 118.68(18)
C17B C18B H18B 121.0
C17B C18B C19B 117.94(17)
C19B C18B H18B 121.0
C14B C19B C18B 121.28(16)
C14B C19B H19B 119.4
C18B C19B H19B 119.4
O4B C20B O5B 124.37(14)
O4B C20B C21B 120.11(13)
O5B C20B C21B 115.52(13)
C20B C21B H21B 119.2
C22B C21B C20B 121.55(13)
C22B C21B H21B 119.2
C21B C22B H22B 119.4
C21B C22B C23B 121.22(13)
C23B C22B H22B 119.4
O6B C23B C22B 112.75(12)
O7B C23B O6B 124.07(13)
O7B C23B C22B 123.17(13)

loop_
_geom_bond_atom_site_label_1
_geom_bond_atom_site_label_2
_geom_bond_distance
O1A C6A 1.427(2)
O1A C7A 1.367(2)
O2A C10A 1.377(2)
O2A C13A 1.427(2)
O3A C11A 1.366(2)
O3A C13A 1.424(3)
O4A C20A 1.2392(17)
O5A C20A 1.2755(17)
O7A C23A 1.2158(18)
O6A H6A 0.8400
O6A C23A 1.3156(17)
N1A H1AA 0.9100
N1A H1AB 0.9100
N1A C1A 1.484(2)
N1A C2A 1.486(2)
C1A H1AC 0.9900
C1A H1AD 0.9900
C1A C5A 1.519(2)
C2A H2AA 0.9900
C2A H2AB 0.9900
C2A C3A 1.514(2)
C3A H3AA 0.9900
C3A H3AB 0.9900
C3A C4A 1.533(3)
C4A H4A 1.0000
C4A C5A 1.539(2)
C4A C14A 1.510(2)
C5A H5A 1.0000
C5A C6A 1.524(2)
C6A H6AA 0.9900
C6A H6AB 0.9900
C7A C8A 1.380(2)
C7A C12A 1.407(2)
C8A H8A 0.9500
C8A C9A 1.404(2)
C9A H9A 0.9500
C9A C10A 1.368(2)
C10A C11A 1.383(2)
C11A C12A 1.365(3)
C12A H12A 0.9500
C13A H13A 0.9900
C13A H13B 0.9900
C14A C15A 1.398(2)
C14A C19A 1.390(2)
C15A H15A 0.9500
C15A C16A 1.385(2)
C16A H16A 0.9500
C16A C17A 1.375(3)
C17A C18A 1.372(3)
C17A F1A 1.359(2)
C18A H18A 0.9500
C18A C19A 1.390(3)
C19A H19A 0.9500
C20A C21A 1.495(2)
C21A H21A 0.9500
C21A C22A 1.3266(19)
C22A H22A 0.9500
C22A C23A 1.482(2)
O1B C6B 1.4283(19)
O1B C7B 1.3730(19)
O2B C10B 1.381(2)
O2B C13B 1.432(2)
O3B C11B 1.3706(19)
O3B C13B 1.436(2)
O4B C20B 1.2312(18)
O5B C20B 1.2845(17)
O6B H6B 0.8400
O6B C23B 1.3142(17)
O7B C23B 1.2199(18)
N1B H1BA 0.9100
N1B H1BB 0.9100
N1B C1B 1.487(2)
N1B C2B 1.488(2)
C1B H1BC 0.9900
C1B H1BD 0.9900
C1B C5B 1.522(2)
C2B H2BA 0.9900
C2B H2BB 0.9900
C2B C3B 1.515(2)
C3B H3BA 0.9900
C3B H3BB 0.9900
C3B C4B 1.534(2)
C4B H4B 1.0000
C4B C5B 1.540(2)
C4B C14B 1.505(2)
C5B H5B 1.0000
C5B C6B 1.520(2)
C6B H6BA 0.9900
C6B H6BB 0.9900
C7B C8B 1.383(2)
C7B C12B 1.403(2)
C8B H8B 0.9500
C8B C9B 1.408(2)
C9B H9B 0.9500
C9B C10B 1.370(2)
C10B C11B 1.382(2)
C11B C12B 1.369(2)
C12B H12B 0.9500
C13B H13C 0.9900
C13B H13D 0.9900
C14B C15B 1.398(2)
C14B C19B 1.393(2)
C15B H15B 0.9500
C15B C16B 1.388(2)
C16B H16B 0.9500
C16B C17B 1.373(3)
C17B C18B 1.372(3)
C17B F1B 1.357(2)
C18B H18B 0.9500
C18B C19B 1.393(2)
C19B H19B 0.9500
C20B C21B 1.499(2)
C21B H21B 0.9500
C21B C22B 1.3293(19)
C22B H22B 0.9500
C22B C23B 1.486(2)

loop_
_geom_torsion_atom_site_label_1
_geom_torsion_atom_site_label_2
_geom_torsion_atom_site_label_3
_geom_torsion_atom_site_label_4
_geom_torsion
O1A C7A C8A C9A 178.23(19)
O1A C7A C12A C11A -179.03(18)
O2A C10A C11A O3A 0.5(2)
O2A C10A C11A C12A 179.46(19)
O3A C11A C12A C7A 179.8(2)
O4A C20A C21A C22A -7.1(2)
O5A C20A C21A C22A 171.70(15)
N1A C1A C5A C4A -54.87(16)
N1A C1A C5A C6A -178.93(13)
N1A C2A C3A C4A 54.15(19)
C1A N1A C2A C3A -61.01(18)
C1A C5A C6A O1A 49.05(19)
C2A N1A C1A C5A 62.36(16)
C2A C3A C4A C5A -47.44(18)
C2A C3A C4A C14A -170.79(14)
C3A C4A C5A C1A 46.93(17)
C3A C4A C5A C6A 168.84(13)
C3A C4A C14A C15A 58.3(2)
C3A C4A C14A C19A -121.00(18)
C4A C5A C6A O1A -74.78(18)
C4A C14A C15A C16A -179.39(18)
C4A C14A C19A C18A -179.84(18)
C5A C4A C14A C15A -65.6(2)
C5A C4A C14A C19A 115.19(18)
C6A O1A C7A C8A 5.5(3)
C6A O1A C7A C12A -175.89(19)
C7A O1A C6A C5A 123.72(19)
C7A C8A C9A C10A 0.3(3)
C8A C7A C12A C11A -0.4(3)
C8A C9A C10A O2A 179.8(2)
C8A C9A C10A C11A 0.2(3)
C9A C10A C11A O3A -179.89(19)
C9A C10A C11A C12A -0.9(3)
C10A O2A C13A O3A -1.4(2)
C10A C11A C12A C7A 1.0(3)
C11A O3A C13A O2A 1.7(2)
C12A C7A C8A C9A -0.2(3)
C13A O2A C10A C9A -179.0(2)
C13A O2A C10A C11A 0.6(2)
C13A O3A C11A C10A -1.3(2)
C13A O3A C11A C12A 179.8(2)
C14A C4A C5A C1A 169.87(13)
C14A C4A C5A C6A -68.22(17)
C14A C15A C16A C17A -0.7(3)
C15A C14A C19A C18A 0.9(3)
C15A C16A C17A C18A 0.7(3)
C15A C16A C17A F1A -179.20(18)
C16A C17A C18A C19A 0.1(3)
C17A C18A C19A C14A -0.9(3)
C19A C14A C15A C16A -0.1(3)
C20A C21A C22A C23A 178.03(13)
C21A C22A C23A O7A -8.9(2)
C21A C22A C23A O6A 171.55(15)
F1A C17A C18A C19A 179.96(19)
O1B C7B C8B C9B -173.03(17)
O1B C7B C12B C11B 171.85(15)
O2B C10B C11B O3B 0.2(2)
O2B C10B C11B C12B 179.26(17)
O3B C11B C12B C7B -179.14(17)
O4B C20B C21B C22B 1.2(2)
O5B C20B C21B C22B -178.09(15)
N1B C1B C5B C4B -55.23(16)
N1B C1B C5B C6B 179.68(12)
N1B C2B C3B C4B 57.46(17)
C1B N1B C2B C3B -58.01(17)
C1B C5B C6B O1B 56.10(17)
C2B N1B C1B C5B 57.27(16)
C2B C3B C4B C5B -55.98(16)
C2B C3B C4B C14B 179.55(13)
C3B C4B C5B C1B 54.45(15)
C3B C4B C5B C6B 177.58(12)
C3B C4B C14B C15B 50.5(2)
C3B C4B C14B C19B -131.07(16)
C4B C5B C6B O1B -67.85(16)
C4B C14B C15B C16B 179.94(16)
C4B C14B C19B C18B -179.04(16)
C5B C4B C14B C15B -72.72(19)
C5B C4B C14B C19B 105.71(17)
C6B O1B C7B C8B -36.2(3)
C6B O1B C7B C12B 149.16(16)
C7B O1B C6B C5B 160.55(15)
C7B C8B C9B C10B 1.6(3)
C8B C7B C12B C11B -2.9(3)
C8B C9B C10B O2B 179.28(17)
C8B C9B C10B C11B -2.6(3)
C9B C10B C11B O3B -178.30(17)
C9B C10B C11B C12B 0.8(3)
C10B O2B C13B O3B -19.95(19)
C10B C11B C12B C7B 2.0(3)
C11B O3B C13B O2B 20.12(19)
C12B C7B C8B C9B 1.2(3)
C13B O2B C10B C9B -169.35(18)
C13B O2B C10B C11B 12.32(19)
C13B O3B C11B C10B -12.57(19)
C13B O3B C11B C12B 168.41(18)
C14B C4B C5B C1B 178.92(12)
C14B C4B C5B C6B -57.94(16)
C14B C15B C16B C17B -1.1(3)
C15B C14B C19B C18B -0.6(3)
C15B C16B C17B C18B -0.2(3)
C15B C16B C17B F1B 179.71(17)
C16B C17B C18B C19B 1.0(3)
C17B C18B C19B C14B -0.7(3)
C19B C14B C15B C16B 1.5(3)
C20B C21B C22B C23B -178.34(14)
C21B C22B C23B O6B -173.39(14)
C21B C22B C23B O7B 5.9(2)
F1B C17B C18B C19B -178.83(17)
